data_7204276
loop_
_publ_author_name
'Claramunt, Rosa M.'
'Santa Mar\'ia, Mar\'ia Dolores'
'Infantes, Lourdes'
'Cano, F\'elix H.'
'Elguero, Jos\'e'

_publ_contact_author
;
     'Dr. Infantes'
     Instituto de Qu\'imica-F\'isica Rocasolano.CSIC
     Dpto. de Cristalograf\'ia
     Serrano, 119
     E-28028 Madrid
     Spain
;
_publ_section_title
;
 The annular tautomerism of 4(5)-phenylimidazole
;
_journal_issue 3
_journal_name_full 'Journal of the Chemical Society, Perkin Transactions 2'
_journal_page_first 564
_journal_paper_doi 10.1039/b109079h
_journal_year 2002
_chemical_formula_moiety 'C9 H8 N2'
_chemical_formula_sum 'C9 H8 N2'
_chemical_formula_weight 144.18
_chemical_name_systematic 4-phenylimidazole
_space_group_IT_number 161
_symmetry_cell_setting trigonal
_symmetry_space_group_name_Hall 'R 3 -2"c'
_symmetry_space_group_name_H-M 'R 3 c :H'
_audit_creation_date 01-00-03
_audit_creation_method from_xtal_archive_file_using_CIFIO
_cell_angle_alpha 90.00000
_cell_angle_beta 90.00000
_cell_angle_gamma 120.0000
_cell_formula_units_Z 18
_cell_length_a 20.627(2)
_cell_length_b 20.627(2)
_cell_length_c 9.7660(10)
_cell_measurement_reflns_used 48
_cell_measurement_temperature 293
_cell_measurement_theta_max 33.8
_cell_measurement_theta_min 4.2
_cell_volume 3598.5(6)
_computing_cell_refinement 'LSUCRE (D.E.Appleman)'
_computing_data_collection 'Seifert XRD3000-S'
_computing_data_reduction xtal_DIFDAT_SORTRF_ADDREF
_computing_molecular_graphics xtal_ORTEP
_computing_publication_material xtal_BONDLA_CIFIO
_computing_structure_refinement 'xtal_CRYLSQ (S.R.Hall et al)'
_computing_structure_solution 'SIR92 (Altomare et al., 1994)'
_diffrn_ambient_temperature 293
_diffrn_measurement_device 'Seifert XRD3000-S diffractometer'
_diffrn_measurement_method \w/2\s
_diffrn_radiation_monochromator graphite
_diffrn_radiation_source 'Cu K/a'
_diffrn_radiation_type xray_synch
_diffrn_radiation_wavelength 1.5418
_diffrn_reflns_av_R_equivalents .071
_diffrn_reflns_av_sigmaI/netI .042
_diffrn_reflns_limit_h_max 21
_diffrn_reflns_limit_h_min -1
_diffrn_reflns_limit_k_max 21
_diffrn_reflns_limit_k_min -4
_diffrn_reflns_limit_l_max 11
_diffrn_reflns_limit_l_min -2
_diffrn_reflns_number 2489
_diffrn_reflns_reduction_process equatorial_monochr_Lp
_diffrn_reflns_theta_max 66.46
_diffrn_reflns_theta_min 4.29
_diffrn_standards_decay_% 0
_diffrn_standards_interval_count 100
_diffrn_standards_number 2
_exptl_absorpt_coefficient_mu .58
_exptl_absorpt_correction_type none
_exptl_crystal_colour colourless
_exptl_crystal_density_diffrn 1.198
_exptl_crystal_density_method 'not measured'
_exptl_crystal_description needle
_exptl_crystal_F_000 1368
_exptl_crystal_size_max 0.57
_exptl_crystal_size_mid 0.07
_exptl_crystal_size_min 0.03
_refine_diff_density_max .532
_refine_diff_density_min -.484
_refine_ls_abs_structure_details none
_refine_ls_abs_structure_Flack 0
_refine_ls_extinction_coef 13995(894)
_refine_ls_extinction_expression Eq22_p292_"Cryst._Comp."_Munksgaard_1970
_refine_ls_extinction_method Zachariasen
_refine_ls_goodness_of_fit_all .905
_refine_ls_goodness_of_fit_obs .907
_refine_ls_hydrogen_treatment refall
_refine_ls_matrix_type full
_refine_ls_number_constraints 0
_refine_ls_number_parameters 131
_refine_ls_number_reflns 663
_refine_ls_number_restraints 0
_refine_ls_R_factor_all .068
_refine_ls_R_factor_obs .05
_refine_ls_shift/esd_max .004
_refine_ls_structure_factor_coef F
_refine_ls_weighting_scheme '  'w = k/[(A+B Fo)^2^(C+D(sin\q)/\l)]''
_refine_ls_wR_factor_all .06
_refine_ls_wR_factor_obs .058
_reflns_d_resolution_high .841
_reflns_d_resolution_low 10.313
_reflns_limit_h_max 21
_reflns_limit_h_min 0
_reflns_limit_k_max 20
_reflns_limit_k_min 0
_reflns_limit_l_max 11
_reflns_limit_l_min 0
_reflns_number_observed 665
_reflns_number_total 705
_reflns_observed_criterion refl_observed_if_I____>2.000_sigma(I___)
_cod_data_source_file b109079h.txt
_cod_data_source_block 4-phenylimidazole
_cod_original_cell_volume 3598.5(8)
_cod_original_sg_symbol_Hall r_3_-2"c
_cod_original_sg_symbol_H-M R_3_c:h
_cod_database_code 7204276

loop_
_symmetry_equiv_pos_as_xyz
+x,+y,+z
-y,+x-y,+z
-y,-x,1/2+z
-x+y,-x,+z
+x,+x-y,1/2+z
-x+y,+y,1/2+z
2/3+x,1/3+y,1/3+z
1/3+x,2/3+y,2/3+z
2/3-y,1/3+x-y,1/3+z
1/3-y,2/3+x-y,2/3+z
2/3-y,1/3-x,5/6+z
1/3-y,2/3-x,1/6+z
2/3-x+y,1/3-x,1/3+z
1/3-x+y,2/3-x,2/3+z
2/3+x,1/3+x-y,5/6+z
1/3+x,2/3+x-y,1/6+z
2/3-x+y,1/3+y,5/6+z
1/3-x+y,2/3+y,1/6+z

loop_
_atom_site_aniso_label
_atom_site_aniso_U_11
_atom_site_aniso_U_22
_atom_site_aniso_U_33
_atom_site_aniso_U_12
_atom_site_aniso_U_13
_atom_site_aniso_U_23
N1 .045(2) .050(2) .037(2) .0255(18) -.0041(16) -.0030(16)
C2 .037(2) .041(3) .049(2) .015(2) -.003(2) -.005(2)
N3 .0421(19) .0364(17) .041(2) .0187(16) .0027(14) .0025(14)
C4 .037(2) .041(2) .028(2) .0218(19) .0011(15) .0038(16)
C5 .042(2) .048(2) .040(2) .024(2) .0002(19) .001(2)
C6 .042(2) .039(2) .040(2) .0201(17) -.0038(17) .0019(17)
C7 .053(3) .051(3) .043(2) .025(3) .001(2) -.003(2)
C8 .081(4) .057(3) .051(3) .032(3) .001(3) -.007(2)
C9 .086(4) .043(3) .062(3) .019(3) -.020(3) -.013(3)
C10 .056(3) .048(3) .073(4) .005(3) -.010(3) -.001(3)
C11 .047(2) .049(3) .058(3) .014(2) .006(2) .001(2)

loop_
_atom_site_label
_atom_site_fract_x
_atom_site_fract_y
_atom_site_fract_z
_atom_site_U_iso_or_equiv
_atom_site_thermal_displace_type
_atom_site_calc_flag
_atom_site_calc_attached_atom
N1 .7047(2) .2459(2) .52755 .0430(17) Uani ? ?
C2 .7340(3) .2839(3) .4118(7) .045(2) Uani ? ?
N3 .7096(2) .2433(2) .3009(5) .0402(16) Uani ? ?
C4 .6594(2) .1722(2) .3478(6) .0343(17) Uani ? ?
C5 .6562(3) .1737(3) .4881(6) .043(2) Uani ? ?
C6 .6211(2) .1071(2) .2566(6) .0399(18) Uani ? ?
C7 .6574(3) .0973(3) .1461(6) .049(2) Uani ? ?
C8 .6224(4) .0342(3) .0652(7) .064(3) Uani ? ?
C9 .5492(4) -.0206(3) .0932(7) .069(3) Uani ? ?
C10 .5125(3) -.0112(3) .2011(7) .068(3) Uani ? ?
C11 .5473(3) .0522(3) .2830(7) .056(2) Uani ? ?
H1 .718(3) .265(3) .631(6) .030(14) Uiso ? ?
H2 .767(4) .326(4) .417(7) .028(14) Uiso ? ?
H5 .628(3) .140(3) .559(6) .016(11) Uiso ? ?
H7 .708(4) .134(3) .125(6) .025(13) Uiso ? ?
H8 .654(5) .031(4) -.008(9) .05(2) Uiso ? ?
H9 .522(4) -.058(5) .029(8) .047(18) Uiso ? ?
H10 .459(5) -.052(4) .221(7) .047(18) Uiso ? ?
H11 .524(4) .056(4) .366(7) .042(17) Uiso ? ?

loop_
_atom_type_symbol
_atom_type_description
_atom_type_oxidation_number
_atom_type_number_in_cell
_atom_type_scat_dispersion_real
_atom_type_scat_dispersion_imag
_atom_type_scat_source
C ? 0 162 .017 .009 INTERNATIONAL_TABLES_FOR_X-RAY=
H ? 0 144 0 0 INTERNATIONAL_TABLES_FOR_X-RAY=
N ? 0 36 .029 .018 INTERNATIONAL_TABLES_FOR_X-RAY=

loop_
_diffrn_attenuator_code
_diffrn_attenuator_scale
? ?

loop_
_geom_angle_atom_site_label_1
_geom_angle_atom_site_label_2
_geom_angle_atom_site_label_3
_geom_angle
_geom_angle_site_symmetry_1
_geom_angle_site_symmetry_2
_geom_angle_site_symmetry_3
_geom_angle_publ_flag
H1 N1 C2 129(3) . . . ?
H1 N1 C5 126(3) . . . ?
C2 N1 C5 105.6(3) . . . ?
H2 C2 N3 127(5) . . . ?
H2 C2 N1 118(5) . . . ?
N3 C2 N1 114.2(4) . . . ?
C2 N3 C4 104.4(4) . . . ?
C5 C4 N3 109.0(4) . . . ?
C5 C4 C6 128.0(4) . . . ?
N3 C4 C6 122.9(5) . . . ?
H5 C5 N1 116(3) . . . ?
H5 C5 C4 137(3) . . . ?
N1 C5 C4 106.8(4) . . . ?
C7 C6 C11 118.5(5) . . . ?
C7 C6 C4 121.5(4) . . . ?
C11 C6 C4 120.0(5) . . . ?
H7 C7 C8 119(4) . . . ?
H7 C7 C6 120(4) . . . ?
C8 C7 C6 121.2(5) . . . ?
H8 C8 C7 115(4) . . . ?
H8 C8 C9 125(4) . . . ?
C7 C8 C9 120.1(7) . . . ?
H9 C9 C10 119(5) . . . ?
H9 C9 C8 120(5) . . . ?
C10 C9 C8 119.3(6) . . . ?
H10 C10 C9 118(5) . . . ?
H10 C10 C11 121(5) . . . ?
C9 C10 C11 121.0(5) . . . ?
H11 C11 C10 122(4) . . . ?
H11 C11 C6 118(4) . . . ?
C10 C11 C6 120.0(6) . . . ?

loop_
_geom_bond_atom_site_label_1
_geom_bond_atom_site_label_2
_geom_bond_distance
_geom_bond_site_symmetry_1
_geom_bond_site_symmetry_2
_geom_bond_publ_flag
N1 H1 1.07(6) . . ?
N1 C2 1.335(6) . . ?
N1 C5 1.370(6) . . ?
C2 H2 .80(7) . . ?
C2 N3 1.306(7) . . ?
N3 C4 1.383(6) . . ?
C4 C5 1.373(8) . . ?
C4 C6 1.470(7) . . ?
C5 H5 .95(6) . . ?
C6 C7 1.384(8) . . ?
C6 C11 1.394(7) . . ?
C7 H7 .95(6) . . ?
C7 C8 1.377(8) . . ?
C8 H8 .99(9) . . ?
C8 C9 1.388(9) . . ?
C9 H9 .93(8) . . ?
C9 C10 1.367(10) . . ?
C10 H10 1.01(8) . . ?
C10 C11 1.388(9) . . ?
C11 H11 .97(7) . . ?

loop_
_geom_contact_atom_site_label_1
_geom_contact_atom_site_label_2
_geom_contact_distance
_geom_contact_site_symmetry_1
_geom_contact_site_symmetry_2
_geom_contact_publ_flag
? ? ? ? ? ?

loop_
_geom_torsion_atom_site_label_1
_geom_torsion_atom_site_label_2
_geom_torsion_atom_site_label_3
_geom_torsion_atom_site_label_4
_geom_torsion
_geom_torsion_site_symmetry_1
_geom_torsion_site_symmetry_2
_geom_torsion_site_symmetry_3
_geom_torsion_site_symmetry_4
_geom_torsion_publ_flag
? ? ? ? ? ? ? ? ? ?

loop_
_reflns_scale_group_code
_reflns_scale_meas_F
? .799904
